data_4500587
loop_
_publ_author_name
'Kumara Swamy, K. C.'
'Allu, Srinivasarao'
'Srinivas, Venu'
'Balaraman, E.'
'Kumar, K. V. P. Pavan'

_publ_section_title
;
 Alkynyl and Phosphonyl Substituted Nucleobases: A Case of Thermally
 Induced Conformational Polymorphism
;
_journal_issue 6
_journal_name_full 'Crystal Growth &amp; Design'
_journal_page_first 2302
_journal_paper_doi 10.1021/cg101737x
_journal_volume 11
_journal_year 2011
_chemical_formula_sum 'C11 H13 N5'
_chemical_formula_weight 215.26
_chemical_name_systematic
; 
 ? 
;
_space_group_IT_number 2
_symmetry_cell_setting triclinic
_symmetry_space_group_name_Hall '-P 1'
_symmetry_space_group_name_H-M 'P -1'
_atom_sites_solution_hydrogens geom
_atom_sites_solution_primary direct
_atom_sites_solution_secondary difmap
_audit_creation_method SHELXL-97
_cell_angle_alpha 101.27(1)
_cell_angle_beta 96.38(1)
_cell_angle_gamma 100.33(1)
_cell_formula_units_Z 4
_cell_length_a 8.271(1)
_cell_length_b 11.522(1)
_cell_length_c 12.058(1)
_cell_measurement_temperature 200(2)
_cell_volume 1095.9(2)
_computing_cell_refinement 'CrysAlisPro, Oxford Diffraction Ltd'
_computing_data_collection 'CrysAlisPro, Oxford Diffraction Ltd'
_computing_data_reduction 'CrysAlisPro, Oxford Diffraction Ltd'
_computing_structure_refinement 'SHELXL-97 (Sheldrick, 1997)'
_computing_structure_solution 'SHELXS-97 (Sheldrick, 1990)'
_diffrn_ambient_temperature 200(2)
_diffrn_measured_fraction_theta_full 0.990
_diffrn_measured_fraction_theta_max 0.990
_diffrn_measurement_device_type 'Xcalibur, Eos, Gemini'
_diffrn_measurement_method '\w scans'
_diffrn_radiation_monochromator graphite
_diffrn_radiation_source 'fine-focus sealed tube'
_diffrn_radiation_type MoK\a
_diffrn_radiation_wavelength 0.71073
_diffrn_reflns_av_R_equivalents 0.0578
_diffrn_reflns_av_sigmaI/netI 0.0939
_diffrn_reflns_limit_h_max 9
_diffrn_reflns_limit_h_min -9
_diffrn_reflns_limit_k_max 12
_diffrn_reflns_limit_k_min -12
_diffrn_reflns_limit_l_max 13
_diffrn_reflns_limit_l_min -10
_diffrn_reflns_number 7649
_diffrn_reflns_theta_full 23.35
_diffrn_reflns_theta_max 23.35
_diffrn_reflns_theta_min 2.80
_diffrn_standards_decay_% none
_diffrn_standards_interval_count 'not applicable'
_diffrn_standards_interval_time 'not applicable'
_diffrn_standards_number 'not applicable'
_exptl_absorpt_coefficient_mu 0.085
_exptl_absorpt_correction_T_max 0.9899
_exptl_absorpt_correction_T_min 0.9799
_exptl_absorpt_correction_type multi-scan
_exptl_absorpt_process_details 'CrysAlisPro, Oxford Diffraction Ltd'
_exptl_crystal_colour colorless
_exptl_crystal_density_diffrn 1.305
_exptl_crystal_density_method 'not measured'
_exptl_crystal_description blocks
_exptl_crystal_F_000 456
_exptl_crystal_size_max 0.24
_exptl_crystal_size_mid 0.18
_exptl_crystal_size_min 0.12
_refine_diff_density_max 0.388
_refine_diff_density_min -0.343
_refine_diff_density_rms 0.092
_refine_ls_extinction_coef 0.014(6)
_refine_ls_extinction_expression Fc^*^=kFc[1+0.001xFc^2^\l^3^/sin(2\q)]^-1/4^
_refine_ls_extinction_method SHELXL
_refine_ls_goodness_of_fit_ref 1.122
_refine_ls_hydrogen_treatment constr
_refine_ls_matrix_type full
_refine_ls_number_parameters 290
_refine_ls_number_reflns 3155
_refine_ls_number_restraints 0
_refine_ls_restrained_S_all 1.122
_refine_ls_R_factor_all 0.1230
_refine_ls_R_factor_gt 0.0862
_refine_ls_shift/su_max 0.000
_refine_ls_shift/su_mean 0.000
_refine_ls_structure_factor_coef Fsqd
_refine_ls_weighting_details 'calc w=1/[\s^2^(Fo^2^)+(0.1428P)^2^+1.9335P] where P=(Fo^2^+2Fc^2^)/3'
_refine_ls_weighting_scheme calc
_refine_ls_wR_factor_gt 0.2802
_refine_ls_wR_factor_ref 0.2915
_reflns_number_gt 1965
_reflns_number_total 3155
_reflns_threshold_expression >2sigma(I)
_cod_data_source_file cg101737x_si_002.cif
_cod_data_source_block compd8'
_cod_original_sg_symbol_H-M P-1
_cod_database_code 4500587

loop_
_symmetry_equiv_pos_as_xyz
'x, y, z'
'-x, -y, -z'

loop_
_atom_site_label
_atom_site_type_symbol
_atom_site_fract_x
_atom_site_fract_y
_atom_site_fract_z
_atom_site_U_iso_or_equiv
_atom_site_adp_type
_atom_site_occupancy
_atom_site_symmetry_multiplicity
_atom_site_calc_flag
_atom_site_refinement_flags
N1 N 0.7342(6) 0.0064(4) 0.8189(4) 0.0270(13) Uani 1 1 d .
N2 N 0.6378(6) -0.1132(5) 0.9346(4) 0.0299(13) Uani 1 1 d .
N3 N 1.0076(6) -0.0437(5) 0.8104(4) 0.0313(13) Uani 1 1 d .
N4 N 1.0535(6) -0.1888(4) 0.9238(4) 0.0285(13) Uani 1 1 d .
N5 N 0.8582(6) -0.2740(5) 1.0236(4) 0.0309(13) Uani 1 1 d .
H5A H 0.9315 -0.3026 1.0504 0.037 Uiso 1 1 d R
H5B H 0.7558 -0.2836 1.0413 0.037 Uiso 1 1 d R
C1 C 0.8574(7) -0.0541(5) 0.8451(5) 0.0248(15) Uani 1 1 d .
C2 C 0.7974(7) -0.1282(5) 0.9146(5) 0.0245(14) Uani 1 1 d .
C3 C 0.9014(7) -0.1978(5) 0.9559(5) 0.0226(14) Uani 1 1 d .
C4 C 1.0956(8) -0.1128(6) 0.8549(5) 0.0306(16) Uani 1 1 d .
H4 H 1.2045 -0.1085 0.8356 0.037 Uiso 1 1 calc R
C5 C 0.6093(7) -0.0325(6) 0.8762(5) 0.0309(16) Uani 1 1 d .
H5 H 0.5090 -0.0032 0.8739 0.037 Uiso 1 1 calc R
C6 C 0.7425(8) 0.1021(6) 0.7551(5) 0.0315(16) Uani 1 1 d .
H6A H 0.8456 0.1635 0.7868 0.038 Uiso 1 1 calc R
H6B H 0.6473 0.1419 0.7671 0.038 Uiso 1 1 calc R
C7 C 0.7399(8) 0.0602(6) 0.6282(5) 0.0337(16) Uani 1 1 d .
H7A H 0.6471 -0.0101 0.5972 0.040 Uiso 1 1 calc R
H7B H 0.8451 0.0342 0.6142 0.040 Uiso 1 1 calc R
C8 C 0.7191(9) 0.1609(6) 0.5674(6) 0.0390(17) Uani 1 1 d .
H8A H 0.6085 0.1803 0.5754 0.047 Uiso 1 1 calc R
H8B H 0.8040 0.2340 0.6058 0.047 Uiso 1 1 calc R
C9 C 0.7344(9) 0.1318(6) 0.4417(6) 0.0400(18) Uani 1 1 d .
H9A H 0.8520 0.1305 0.4340 0.048 Uiso 1 1 calc R
H9B H 0.6678 0.0499 0.4066 0.048 Uiso 1 1 calc R
C10 C 0.6795(8) 0.2176(6) 0.3786(6) 0.0349(17) Uani 1 1 d .
C11 C 0.6315(9) 0.2864(7) 0.3297(6) 0.0457(19) Uani 1 1 d .
H11 H 0.5926 0.3421 0.2901 0.055 Uiso 1 1 calc R
N1A N 0.1732(6) 0.4656(4) 0.2331(4) 0.0284(13) Uani 1 1 d .
N2A N 0.0920(6) 0.5851(5) 0.1202(4) 0.0306(13) Uani 1 1 d .
N3A N 0.4668(6) 0.4964(5) 0.2155(4) 0.0319(14) Uani 1 1 d .
N4A N 0.5389(6) 0.6338(5) 0.0927(4) 0.0315(14) Uani 1 1 d .
N5A N 0.3516(6) 0.7207(5) -0.0016(4) 0.0328(14) Uani 1 1 d .
H5C H 0.2578 0.7369 -0.0120 0.039 Uiso 1 1 d R
H5D H 0.4347 0.7708 -0.0255 0.039 Uiso 1 1 d R
C1A C 0.3129(8) 0.5159(6) 0.1927(5) 0.0278(15) Uani 1 1 d .
C2A C 0.2591(7) 0.5876(5) 0.1223(5) 0.0257(15) Uani 1 1 d .
C3A C 0.3817(7) 0.6491(5) 0.0697(5) 0.0266(15) Uani 1 1 d .
C4A C 0.5707(8) 0.5618(6) 0.1616(6) 0.0345(17) Uani 1 1 d .
H4A H 0.6837 0.5552 0.1751 0.041 Uiso 1 1 calc R
C5A C 0.0481(8) 0.5121(6) 0.1863(6) 0.0343(17) Uani 1 1 d .
H5E H -0.0629 0.4926 0.2010 0.041 Uiso 1 1 calc R
C6A C 0.1640(8) 0.3877(6) 0.3149(5) 0.0328(16) Uani 1 1 d .
H6C H 0.2308 0.3255 0.2950 0.039 Uiso 1 1 calc R
H6D H 0.0472 0.3456 0.3100 0.039 Uiso 1 1 calc R
C7A C 0.2280(10) 0.4596(6) 0.4368(6) 0.0405(18) Uani 1 1 d .
H7C H 0.1773 0.5316 0.4516 0.049 Uiso 1 1 calc R
H7D H 0.3500 0.4878 0.4459 0.049 Uiso 1 1 calc R
C8A C 0.1863(9) 0.3828(6) 0.5237(6) 0.0421(18) Uani 1 1 d .
H8C H 0.2156 0.4354 0.6015 0.050 Uiso 1 1 calc R
H8D H 0.0648 0.3506 0.5105 0.050 Uiso 1 1 calc R
C9A C 0.2735(10) 0.2793(7) 0.5191(7) 0.051(2) Uani 1 1 d .
H9C H 0.2428 0.2254 0.4420 0.061 Uiso 1 1 calc R
H9D H 0.3951 0.3109 0.5316 0.061 Uiso 1 1 calc R
C10A C 0.2319(9) 0.2093(6) 0.6048(6) 0.0424(19) Uani 1 1 d .
C11A C 0.1941(10) 0.1567(7) 0.6748(7) 0.048(2) Uani 1 1 d .
H11A H 0.1634 0.1140 0.7317 0.058 Uiso 1 1 calc R

loop_
_atom_site_aniso_label
_atom_site_aniso_U_11
_atom_site_aniso_U_22
_atom_site_aniso_U_33
_atom_site_aniso_U_23
_atom_site_aniso_U_13
_atom_site_aniso_U_12
N1 0.030(3) 0.027(3) 0.031(3) 0.017(2) 0.006(2) 0.010(2)
N2 0.025(3) 0.033(3) 0.035(3) 0.013(3) 0.004(2) 0.011(2)
N3 0.027(3) 0.033(3) 0.037(3) 0.014(3) 0.007(2) 0.007(2)
N4 0.027(3) 0.030(3) 0.033(3) 0.013(2) 0.008(2) 0.009(2)
N5 0.021(3) 0.039(3) 0.044(3) 0.025(3) 0.012(2) 0.015(2)
C1 0.026(3) 0.024(3) 0.028(4) 0.009(3) 0.006(3) 0.009(3)
C2 0.021(3) 0.029(4) 0.023(3) 0.004(3) 0.003(3) 0.005(3)
C3 0.025(3) 0.023(3) 0.021(3) 0.008(3) 0.004(3) 0.006(3)
C4 0.026(3) 0.034(4) 0.034(4) 0.011(3) 0.006(3) 0.007(3)
C5 0.022(3) 0.032(4) 0.041(4) 0.012(3) 0.002(3) 0.009(3)
C6 0.040(4) 0.026(4) 0.033(4) 0.011(3) 0.003(3) 0.014(3)
C7 0.034(4) 0.031(4) 0.040(4) 0.013(3) 0.006(3) 0.012(3)
C8 0.052(4) 0.035(4) 0.036(4) 0.017(3) 0.004(3) 0.015(3)
C9 0.050(4) 0.038(4) 0.041(4) 0.018(3) 0.011(3) 0.021(4)
C10 0.042(4) 0.033(4) 0.030(4) 0.006(3) 0.000(3) 0.010(3)
C11 0.056(5) 0.047(5) 0.036(4) 0.012(4) 0.005(4) 0.012(4)
N1A 0.032(3) 0.027(3) 0.033(3) 0.019(2) 0.006(2) 0.007(2)
N2A 0.027(3) 0.033(3) 0.038(3) 0.016(3) 0.010(2) 0.009(2)
N3A 0.030(3) 0.035(3) 0.037(3) 0.019(3) 0.002(3) 0.012(3)
N4A 0.027(3) 0.035(3) 0.039(3) 0.017(3) 0.008(2) 0.012(3)
N5A 0.029(3) 0.034(3) 0.047(4) 0.027(3) 0.015(3) 0.014(3)
C1A 0.028(4) 0.029(4) 0.026(4) 0.007(3) 0.003(3) 0.006(3)
C2A 0.021(3) 0.025(3) 0.032(4) 0.009(3) 0.005(3) 0.006(3)
C3A 0.029(3) 0.025(3) 0.026(4) 0.003(3) 0.004(3) 0.009(3)
C4A 0.029(4) 0.039(4) 0.040(4) 0.016(3) 0.005(3) 0.012(3)
C5A 0.026(4) 0.043(4) 0.037(4) 0.013(3) 0.007(3) 0.010(3)
C6A 0.037(4) 0.035(4) 0.029(4) 0.012(3) 0.003(3) 0.008(3)
C7A 0.063(5) 0.031(4) 0.032(4) 0.011(3) 0.009(4) 0.016(4)
C8A 0.058(5) 0.040(4) 0.032(4) 0.012(3) 0.012(4) 0.015(4)
C9A 0.057(5) 0.060(5) 0.055(5) 0.036(4) 0.025(4) 0.028(4)
C10A 0.060(5) 0.042(4) 0.036(4) 0.019(4) 0.019(4) 0.021(4)
C11A 0.063(5) 0.043(5) 0.042(5) 0.015(4) 0.014(4) 0.012(4)

loop_
_atom_type_symbol
_atom_type_description
_atom_type_scat_dispersion_real
_atom_type_scat_dispersion_imag
_atom_type_scat_source
C C 0.0033 0.0016 'International Tables Vol C Tables 4.2.6.8 and 6.1.1.4'
H H 0.0000 0.0000 'International Tables Vol C Tables 4.2.6.8 and 6.1.1.4'
N N 0.0061 0.0033 'International Tables Vol C Tables 4.2.6.8 and 6.1.1.4'

loop_
_geom_angle_atom_site_label_1
_geom_angle_atom_site_label_2
_geom_angle_atom_site_label_3
_geom_angle
C5 N1 C1 105.1(5)
C5 N1 C6 127.0(5)
C1 N1 C6 127.5(5)
C5 N2 C2 103.0(5)
C4 N3 C1 110.7(5)
C4 N4 C3 118.2(5)
C3 N5 H5A 116.1
C3 N5 H5B 118.7
H5A N5 H5B 124.9
N3 C1 N1 127.3(5)
N3 C1 C2 126.2(5)
N1 C1 C2 106.5(5)
C1 C2 C3 117.9(5)
C1 C2 N2 110.3(5)
C3 C2 N2 131.7(6)
N5 C3 N4 118.5(5)
N5 C3 C2 123.9(5)
N4 C3 C2 117.5(5)
N3 C4 N4 129.4(6)
N3 C4 H4 115.3
N4 C4 H4 115.3
N2 C5 N1 115.1(5)
N2 C5 H5 122.4
N1 C5 H5 122.4
N1 C6 C7 114.8(5)
N1 C6 H6A 108.6
C7 C6 H6A 108.6
N1 C6 H6B 108.6
C7 C6 H6B 108.6
H6A C6 H6B 107.6
C6 C7 C8 110.5(5)
C6 C7 H7A 109.5
C8 C7 H7A 109.5
C6 C7 H7B 109.5
C8 C7 H7B 109.5
H7A C7 H7B 108.1
C9 C8 C7 114.2(5)
C9 C8 H8A 108.7
C7 C8 H8A 108.7
C9 C8 H8B 108.7
C7 C8 H8B 108.7
H8A C8 H8B 107.6
C10 C9 C8 113.8(5)
C10 C9 H9A 108.8
C8 C9 H9A 108.8
C10 C9 H9B 108.8
C8 C9 H9B 108.8
H9A C9 H9B 107.7
C11 C10 C9 178.0(8)
C10 C11 H11 180.0
C5A N1A C1A 104.9(5)
C5A N1A C6A 127.5(5)
C1A N1A C6A 127.5(5)
C5A N2A C2A 103.5(5)
C1A N3A C4A 109.6(5)
C4A N4A C3A 119.0(5)
C3A N5A H5C 119.8
C3A N5A H5D 123.3
H5C N5A H5D 114.7
N3A C1A N1A 126.6(6)
N3A C1A C2A 127.8(6)
N1A C1A C2A 105.6(5)
N2A C2A C1A 111.0(5)
N2A C2A C3A 132.8(6)
C1A C2A C3A 116.2(5)
N5A C3A N4A 118.1(6)
N5A C3A C2A 124.2(5)
N4A C3A C2A 117.7(5)
N4A C4A N3A 129.6(6)
N4A C4A H4A 115.2
N3A C4A H4A 115.2
N2A C5A N1A 115.1(6)
N2A C5A H5E 122.5
N1A C5A H5E 122.5
N1A C6A C7A 111.5(5)
N1A C6A H6C 109.3
C7A C6A H6C 109.3
N1A C6A H6D 109.3
C7A C6A H6D 109.3
H6C C6A H6D 108.0
C6A C7A C8A 111.2(6)
C6A C7A H7C 109.4
C8A C7A H7C 109.4
C6A C7A H7D 109.4
C8A C7A H7D 109.4
H7C C7A H7D 108.0
C9A C8A C7A 114.2(6)
C9A C8A H8C 108.7
C7A C8A H8C 108.7
C9A C8A H8D 108.7
C7A C8A H8D 108.7
H8C C8A H8D 107.6
C10A C9A C8A 112.4(6)
C10A C9A H9C 109.1
C8A C9A H9C 109.1
C10A C9A H9D 109.1
C8A C9A H9D 109.1
H9C C9A H9D 107.9
C11A C10A C9A 177.1(7)
C10A C11A H11A 180.0

loop_
_geom_bond_atom_site_label_1
_geom_bond_atom_site_label_2
_geom_bond_distance
N1 C5 1.364(8)
N1 C1 1.376(7)
N1 C6 1.458(7)
N2 C5 1.309(8)
N2 C2 1.403(7)
N3 C4 1.320(8)
N3 C1 1.348(7)
N4 C4 1.348(8)
N4 C3 1.349(7)
N5 C3 1.341(7)
N5 H5A 0.8057
N5 H5B 0.8892
C1 C2 1.378(8)
C2 C3 1.392(8)
C4 H4 0.9500
C5 H5 0.9500
C6 C7 1.509(9)
C6 H6A 0.9900
C6 H6B 0.9900
C7 C8 1.513(8)
C7 H7A 0.9900
C7 H7B 0.9900
C8 C9 1.512(9)
C8 H8A 0.9900
C8 H8B 0.9900
C9 C10 1.463(9)
C9 H9A 0.9900
C9 H9B 0.9900
C10 C11 1.174(9)
C11 H11 0.9500
N1A C5A 1.365(8)
N1A C1A 1.379(8)
N1A C6A 1.458(7)
N2A C5A 1.301(8)
N2A C2A 1.375(7)
N3A C1A 1.340(8)
N3A C4A 1.346(8)
N4A C4A 1.322(8)
N4A C3A 1.348(7)
N5A C3A 1.335(7)
N5A H5C 0.8322
N5A H5D 0.9256
C1A C2A 1.386(8)
C2A C3A 1.412(9)
C4A H4A 0.9500
C5A H5E 0.9500
C6A C7A 1.524(9)
C6A H6C 0.9900
C6A H6D 0.9900
C7A C8A 1.527(9)
C7A H7C 0.9900
C7A H7D 0.9900
C8A C9A 1.496(9)
C8A H8C 0.9900
C8A H8D 0.9900
C9A C10A 1.464(10)
C9A H9C 0.9900
C9A H9D 0.9900
C10A C11A 1.170(9)
C11A H11A 0.9500

loop_
_geom_hbond_atom_site_label_D
_geom_hbond_atom_site_label_H
_geom_hbond_atom_site_label_A
_geom_hbond_distance_DH
_geom_hbond_distance_HA
_geom_hbond_distance_DA
_geom_hbond_angle_DHA
_geom_hbond_site_symmetry_A
N5 H5A N2A 0.81 2.22 3.015(7) 168.1 1_646
N5 H5B N4A 0.89 2.09 2.937(7) 158.5 1_546
N5A H5C N4 0.83 2.16 2.962(7) 161.2 1_464
N5A H5D N2 0.93 2.11 3.035(7) 174.7 1_564
C11A H11A N3 0.95 2.44 3.338(10) 156.9 1_455
C11 H11 N3A 0.95 2.48 3.416(9) 170.2 .
